data_2201522
loop_
_publ_author_name
'Daniel E. Lynch'
'Ian McClenaghan'

_publ_section_title
;
 5-(4-Fluorophenyl)-1-phenylpyrazole
;
_journal_issue 7
_journal_name_full 'Acta Crystallographica Section E'
_journal_page_first o731
_journal_page_last o732
_journal_paper_doi 10.1107/S1600536802009911
_journal_volume 58
_journal_year 2002
_chemical_formula_iupac 'C15 H11 F N2'
_chemical_formula_moiety 'C15 H11 F N2'
_chemical_formula_sum 'C15 H11 F N2'
_chemical_formula_weight 238.26
_chemical_name_systematic
;
5-(4-Fluorophenyl)-1-phenylpyrazole
;
_space_group_IT_number 2
_symmetry_cell_setting triclinic
_symmetry_space_group_name_Hall '-P 1'
_symmetry_space_group_name_H-M 'P -1'
_atom_sites_solution_hydrogens geom
_atom_sites_solution_primary direct
_atom_sites_solution_secondary difmap
_audit_creation_method SHELXL-97
_cell_angle_alpha 90.20(3)
_cell_angle_beta 100.92(3)
_cell_angle_gamma 90.61(3)
_cell_formula_units_Z 4
_cell_length_a 7.847(2)
_cell_length_b 7.904(2)
_cell_length_c 19.551(4)
_cell_measurement_reflns_used 16018
_cell_measurement_temperature 150(2)
_cell_measurement_theta_max 27.48
_cell_measurement_theta_min 2.91
_cell_volume 1190.6(5)
_computing_cell_refinement 'DENZO and COLLECT'
_computing_data_collection 'DENZO (Otwinowski & Minor, 1997) and COLLECT (Hooft, 1998)'
_computing_data_reduction 'DENZO and COLLECT'
_computing_molecular_graphics 'PLATON97 (Spek, 1997)'
_computing_publication_material SHELXL97
_computing_structure_refinement 'SHELXL97 (Sheldrick, 1997)'
_computing_structure_solution 'SHELXS97 (Sheldrick, 1997)'
_diffrn_ambient_temperature 150(2)
_diffrn_detector_area_resol_mean 9.091
_diffrn_measured_fraction_theta_full 0.969
_diffrn_measured_fraction_theta_max 0.969
_diffrn_measurement_device_type 'Bruker--Nonius KappaCCD area-detector'
_diffrn_measurement_method '\f and \w'
_diffrn_radiation_monochromator graphite
_diffrn_radiation_source 'Bruker--Nonius FR591 rotating anode'
_diffrn_radiation_type MoK\a
_diffrn_radiation_wavelength 0.71073
_diffrn_reflns_av_R_equivalents 0.0645
_diffrn_reflns_av_sigmaI/netI 0.0623
_diffrn_reflns_limit_h_max 10
_diffrn_reflns_limit_h_min -10
_diffrn_reflns_limit_k_max 10
_diffrn_reflns_limit_k_min -10
_diffrn_reflns_limit_l_max 25
_diffrn_reflns_limit_l_min -23
_diffrn_reflns_number 17989
_diffrn_reflns_theta_full 27.52
_diffrn_reflns_theta_max 27.52
_diffrn_reflns_theta_min 3.03
_diffrn_standards_decay_% 0
_diffrn_standards_number 0
_exptl_absorpt_coefficient_mu 0.091
_exptl_absorpt_correction_T_max 0.991
_exptl_absorpt_correction_T_min 0.982
_exptl_absorpt_correction_type multi-scan
_exptl_absorpt_process_details 'SORTAV (Blessing, 1995)'
_exptl_crystal_colour yellow
_exptl_crystal_density_diffrn 1.329
_exptl_crystal_density_method 'not measured'
_exptl_crystal_description block
_exptl_crystal_F_000 496
_exptl_crystal_size_max 0.20
_exptl_crystal_size_mid 0.18
_exptl_crystal_size_min 0.10
_refine_diff_density_max 0.322
_refine_diff_density_min -0.333
_refine_ls_extinction_coef 0.077(9)
_refine_ls_extinction_expression Fc^*^=kFc[1+0.001xFc^2^\l^3^/sin(2\q)]^-1/4^
_refine_ls_extinction_method SHELXL97
_refine_ls_goodness_of_fit_ref 1.170
_refine_ls_hydrogen_treatment constr
_refine_ls_matrix_type full
_refine_ls_number_parameters 326
_refine_ls_number_reflns 5311
_refine_ls_number_restraints 0
_refine_ls_restrained_S_all 1.170
_refine_ls_R_factor_all 0.1057
_refine_ls_R_factor_gt 0.0816
_refine_ls_shift/su_max <0.001
_refine_ls_shift/su_mean <0.001
_refine_ls_structure_factor_coef Fsqd
_refine_ls_weighting_details 'w = 1/[\s^2^(Fo^2^)+(0.0756P)^2^+2.8942P] where P = (Fo^2^+2Fc^2^)/3'
_refine_ls_weighting_scheme calc
_refine_ls_wR_factor_gt 0.2276
_refine_ls_wR_factor_ref 0.2382
_reflns_number_gt 3979
_reflns_number_total 5311
_reflns_threshold_expression I>2\s(I)
_cod_data_source_file na6165.cif
_cod_data_source_block I
_cod_depositor_comments
;
The following automatic conversions were performed:

'_exptl_absorpt_correction_type' value 'Multi-scan' changed to
'multi-scan' according to
/home/saulius/struct/CIF-dictionaries/cif_core.dic dictionary named
'cif_core.dic' version 2.4.1 from 2010-06-29.

Automatic conversion script
Id: cif_fix_values 1715 2011-07-08 13:25:40Z adriana 
;
_cod_original_cell_volume 1190.5(4)
_cod_database_code 2201522
_cod_database_fobs_code 2201522

loop_
_symmetry_equiv_pos_as_xyz
'x, y, z'
'-x, -y, -z'

loop_
_atom_site_label
_atom_site_fract_x
_atom_site_fract_y
_atom_site_fract_z
_atom_site_U_iso_or_equiv
_atom_site_adp_type
_atom_site_calc_flag
_atom_site_refinement_flags
_atom_site_occupancy
_atom_site_disorder_assembly
_atom_site_disorder_group
_atom_site_type_symbol
N1A 0.4367(4) 0.1330(4) 0.36661(15) 0.0218(6) Uani d . 1 . . N
N2A 0.5261(4) 0.2825(4) 0.37098(15) 0.0254(7) Uani d . 1 . . N
C3A 0.3603(5) 0.2688(5) 0.45435(18) 0.0256(7) Uani d . 1 . . C
H3A 0.3092 0.3005 0.4928 0.032 Uiso calc R 1 . . H
C4A 0.4788(5) 0.3629(5) 0.42401(19) 0.0271(8) Uani d . 1 . . C
H4A 0.5207 0.4722 0.4397 0.034 Uiso calc R 1 . . H
C5A 0.3341(4) 0.1209(4) 0.41656(17) 0.0223(7) Uani d . 1 . . C
C6A 0.4649(4) 0.0060(4) 0.31756(18) 0.0232(7) Uani d . 1 . . C
C7A 0.5048(4) -0.1569(5) 0.33972(19) 0.0256(8) Uani d . 1 . . C
H7A 0.5144 -0.1854 0.3875 0.032 Uiso calc R 1 . . H
C8A 0.5306(5) -0.2786(5) 0.2915(2) 0.0270(8) Uani d . 1 . . C
H8A 0.5580 -0.3911 0.3063 0.034 Uiso calc R 1 . . H
C9A 0.5167(5) -0.2375(5) 0.2222(2) 0.0290(8) Uani d . 1 . . C
H9A 0.5338 -0.3214 0.1893 0.036 Uiso calc R 1 . . H
C10A 0.4774(5) -0.0718(5) 0.2005(2) 0.0293(8) Uani d . 1 . . C
H10A 0.4681 -0.0433 0.1528 0.037 Uiso calc R 1 . . H
C11A 0.4517(5) 0.0517(5) 0.24812(18) 0.0255(8) Uani d . 1 . . C
H11A 0.4257 0.1646 0.2336 0.032 Uiso calc R 1 . . H
C12A 0.2110(4) -0.0204(4) 0.41833(18) 0.0225(7) Uani d . 1 . . C
C13A 0.2022(5) -0.0992(5) 0.48138(19) 0.0263(8) Uani d . 1 . . C
H13A 0.2764 -0.0624 0.5230 0.033 Uiso calc R 1 . . H
C14A 0.0851(5) -0.2314(5) 0.4834(2) 0.0284(8) Uani d . 1 . . C
H14A 0.0783 -0.2862 0.5260 0.035 Uiso calc R 1 . . H
C15A -0.0201(5) -0.2804(5) 0.4225(2) 0.0281(8) Uani d . 1 . . C
F15A -0.1352(3) -0.4114(3) 0.42401(13) 0.0363(6) Uani d . 1 . . F
C16A -0.0170(5) -0.2055(5) 0.3591(2) 0.0281(8) Uani d . 1 . . C
H16A -0.0924 -0.2427 0.3177 0.035 Uiso calc R 1 . . H
C17A 0.1002(5) -0.0743(5) 0.35808(19) 0.0255(7) Uani d . 1 . . C
H17A 0.1050 -0.0197 0.3152 0.032 Uiso calc R 1 . . H
N1B 0.1848(4) 0.4929(4) 0.13510(15) 0.0216(6) Uani d . 1 . . N
N2B 0.3247(4) 0.3953(4) 0.13030(16) 0.0249(7) Uani d . 1 . . N
C3B 0.3901(5) 0.4668(5) 0.07906(19) 0.0274(8) Uani d . 1 . . C
H3B 0.4898 0.4265 0.0634 0.034 Uiso calc R 1 . . H
C4B 0.2963(5) 0.6070(5) 0.05110(19) 0.0260(8) Uani d . 1 . . C
H4B 0.3184 0.6772 0.0143 0.032 Uiso calc R 1 . . H
C5B 0.1646(4) 0.6222(4) 0.08822(18) 0.0230(7) Uani d . 1 . . C
C6B 0.0749(4) 0.4461(4) 0.18318(18) 0.0220(7) Uani d . 1 . . C
C7B -0.1017(5) 0.4289(4) 0.15942(19) 0.0244(7) Uani d . 1 . . C
H7B -0.1507 0.4487 0.1119 0.031 Uiso calc R 1 . . H
C8B -0.2074(5) 0.3820(5) 0.2066(2) 0.0268(8) Uani d . 1 . . C
H8B -0.3291 0.3698 0.1909 0.034 Uiso calc R 1 . . H
C9B -0.1363(5) 0.3533(5) 0.2755(2) 0.0274(8) Uani d . 1 . . C
H9B -0.2082 0.3204 0.3073 0.034 Uiso calc R 1 . . H
C10B 0.0423(5) 0.3730(5) 0.29814(19) 0.0280(8) Uani d . 1 . . C
H10B 0.0918 0.3549 0.3457 0.035 Uiso calc R 1 . . H
C11B 0.1481(5) 0.4185(4) 0.25210(19) 0.0247(7) Uani d . 1 . . C
H11B 0.2699 0.4308 0.2677 0.031 Uiso calc R 1 . . H
C12B 0.0282(4) 0.7509(4) 0.08464(18) 0.0225(7) Uani d . 1 . . C
C13B -0.0794(5) 0.7846(5) 0.02086(19) 0.0266(8) Uani d . 1 . . C
H13B -0.0643 0.7245 -0.0197 0.033 Uiso calc R 1 . . H
C14B -0.2085(5) 0.9054(5) 0.0162(2) 0.0284(8) Uani d . 1 . . C
H14B -0.2824 0.9288 -0.0270 0.036 Uiso calc R 1 . . H
C15B -0.2260(5) 0.9902(4) 0.0760(2) 0.0274(8) Uani d . 1 . . C
F15B -0.3533(3) 1.1080(3) 0.07171(12) 0.0354(6) Uani d . 1 . . F
C16B -0.1208(5) 0.9627(5) 0.1395(2) 0.0298(8) Uani d . 1 . . C
H16B -0.1352 1.0252 0.1796 0.037 Uiso calc R 1 . . H
C17B 0.0069(5) 0.8412(5) 0.14350(19) 0.0268(8) Uani d . 1 . . C
H17B 0.0807 0.8195 0.1869 0.033 Uiso calc R 1 . . H

loop_
_atom_site_aniso_label
_atom_site_aniso_U_11
_atom_site_aniso_U_22
_atom_site_aniso_U_33
_atom_site_aniso_U_12
_atom_site_aniso_U_13
_atom_site_aniso_U_23
N1A 0.0228(14) 0.0216(14) 0.0217(15) -0.0047(11) 0.0063(11) -0.0007(11)
N2A 0.0278(15) 0.0238(15) 0.0243(16) -0.0066(12) 0.0048(12) -0.0006(11)
C3A 0.0272(18) 0.0289(18) 0.0206(17) -0.0029(14) 0.0042(14) -0.0009(13)
C4A 0.0313(19) 0.0239(18) 0.0253(19) -0.0051(14) 0.0039(15) -0.0034(14)
C5A 0.0199(16) 0.0282(18) 0.0186(17) -0.0010(13) 0.0032(13) 0.0033(13)
C6A 0.0188(16) 0.0280(18) 0.0231(18) -0.0015(13) 0.0050(13) -0.0020(13)
C7A 0.0224(17) 0.0298(19) 0.0244(18) -0.0010(14) 0.0039(14) 0.0014(14)
C8A 0.0230(17) 0.0240(18) 0.034(2) -0.0017(14) 0.0054(15) 0.0006(14)
C9A 0.0250(18) 0.033(2) 0.030(2) -0.0027(15) 0.0089(15) -0.0072(15)
C10A 0.0276(18) 0.037(2) 0.0241(19) -0.0007(15) 0.0076(15) -0.0007(15)
C11A 0.0253(17) 0.0272(18) 0.0249(18) -0.0008(14) 0.0069(14) 0.0025(14)
C12A 0.0203(16) 0.0223(17) 0.0255(18) 0.0006(13) 0.0063(13) 0.0007(13)
C13A 0.0255(17) 0.0293(19) 0.0246(19) 0.0002(14) 0.0058(14) 0.0032(14)
C14A 0.0316(19) 0.0274(18) 0.0283(19) 0.0003(15) 0.0108(15) 0.0053(14)
C15A 0.0246(17) 0.0224(17) 0.040(2) -0.0051(14) 0.0143(16) -0.0009(15)
F15A 0.0356(12) 0.0306(12) 0.0458(14) -0.0125(10) 0.0164(10) -0.0015(10)
C16A 0.0249(18) 0.032(2) 0.0273(19) -0.0045(15) 0.0045(14) -0.0036(15)
C17A 0.0257(17) 0.0281(18) 0.0231(18) -0.0022(14) 0.0058(14) 0.0015(14)
N1B 0.0195(13) 0.0249(15) 0.0213(15) 0.0031(11) 0.0055(11) 0.0012(11)
N2B 0.0217(14) 0.0288(16) 0.0248(16) 0.0046(12) 0.0053(12) -0.0017(12)
C3B 0.0235(17) 0.034(2) 0.0257(19) 0.0044(14) 0.0068(14) -0.0029(14)
C4B 0.0259(17) 0.0300(19) 0.0235(18) 0.0015(14) 0.0084(14) -0.0002(14)
C5B 0.0230(17) 0.0250(17) 0.0208(17) 0.0009(13) 0.0033(13) 0.0014(13)
C6B 0.0245(17) 0.0182(16) 0.0245(18) 0.0009(13) 0.0073(13) -0.0003(12)
C7B 0.0234(17) 0.0265(18) 0.0231(18) 0.0016(14) 0.0033(14) 0.0008(13)
C8B 0.0199(16) 0.0279(18) 0.033(2) 0.0005(14) 0.0062(14) 0.0004(14)
C9B 0.0289(18) 0.0251(18) 0.031(2) 0.0033(14) 0.0131(15) 0.0019(14)
C10B 0.0319(19) 0.0300(19) 0.0222(18) 0.0028(15) 0.0056(15) 0.0035(14)
C11B 0.0203(16) 0.0269(18) 0.0266(19) 0.0013(13) 0.0035(13) 0.0001(14)
C12B 0.0219(16) 0.0215(17) 0.0252(18) 0.0000(13) 0.0074(13) 0.0007(13)
C13B 0.0256(18) 0.0275(18) 0.0267(19) 0.0005(14) 0.0046(14) -0.0012(14)
C14B 0.0262(18) 0.0293(19) 0.028(2) 0.0022(15) 0.0009(15) 0.0052(14)
C15B 0.0236(17) 0.0234(18) 0.037(2) 0.0058(14) 0.0089(15) 0.0071(15)
F15B 0.0318(12) 0.0332(12) 0.0435(14) 0.0116(9) 0.0126(10) 0.0095(10)
C16B 0.034(2) 0.0287(19) 0.028(2) 0.0053(15) 0.0110(16) 0.0006(15)
C17B 0.0262(18) 0.0283(18) 0.0255(19) 0.0029(14) 0.0038(14) 0.0015(14)

loop_
_atom_type_symbol
_atom_type_description
_atom_type_scat_dispersion_real
_atom_type_scat_dispersion_imag
_atom_type_scat_source
C C 0.0033 0.0016 'International Tables Vol C Tables 4.2.6.8 and 6.1.1.4'
H H 0.0000 0.0000 'International Tables Vol C Tables 4.2.6.8 and 6.1.1.4'
N N 0.0061 0.0033 'International Tables Vol C Tables 4.2.6.8 and 6.1.1.4'
F F 0.0171 0.0103 'International Tables Vol C Tables 4.2.6.8 and 6.1.1.4'

loop_
_geom_angle_atom_site_label_1
_geom_angle_atom_site_label_2
_geom_angle_atom_site_label_3
_geom_angle
N2A N1A C5A 112.0(3)
N2A N1A C6A 120.1(3)
C5A N1A C6A 127.7(3)
C4A N2A N1A 104.2(3)
C5A C3A C4A 105.1(3)
C5A C3A H3A 127.4
C4A C3A H3A 127.4
N2A C4A C3A 112.6(3)
N2A C4A H4A 123.7
C3A C4A H4A 123.7
C3A C5A N1A 106.1(3)
C3A C5A C12A 131.0(3)
N1A C5A C12A 122.5(3)
C7A C6A C11A 121.6(3)
C7A C6A N1A 120.0(3)
C11A C6A N1A 118.4(3)
C6A C7A C8A 119.3(3)
C6A C7A H7A 120.4
C8A C7A H7A 120.4
C9A C8A C7A 120.5(3)
C9A C8A H8A 119.8
C7A C8A H8A 119.8
C8A C9A C10A 119.7(3)
C8A C9A H9A 120.2
C10A C9A H9A 120.2
C11A C10A C9A 120.6(3)
C11A C10A H10A 119.7
C9A C10A H10A 119.7
C10A C11A C6A 118.4(3)
C10A C11A H11A 120.8
C6A C11A H11A 120.8
C17A C12A C13A 119.2(3)
C17A C12A C5A 120.7(3)
C13A C12A C5A 120.0(3)
C14A C13A C12A 120.2(3)
C14A C13A H13A 119.9
C12A C13A H13A 119.9
C15A C14A C13A 118.2(3)
C15A C14A H14A 120.9
C13A C14A H14A 120.9
C14A C15A F15A 118.6(3)
C14A C15A C16A 123.7(3)
F15A C15A C16A 117.8(3)
C15A C16A C17A 117.3(3)
C15A C16A H16A 121.4
C17A C16A H16A 121.4
C16A C17A C12A 121.4(3)
C16A C17A H17A 119.3
C12A C17A H17A 119.3
C5B N1B N2B 112.2(3)
C5B N1B C6B 128.4(3)
N2B N1B C6B 119.3(3)
C3B N2B N1B 103.8(3)
N2B C3B C4B 112.6(3)
N2B C3B H3B 123.7
C4B C3B H3B 123.7
C5B C4B C3B 105.2(3)
C5B C4B H4B 127.4
C3B C4B H4B 127.4
N1B C5B C4B 106.3(3)
N1B C5B C12B 123.1(3)
C4B C5B C12B 130.5(3)
C11B C6B C7B 121.3(3)
C11B C6B N1B 119.4(3)
C7B C6B N1B 119.3(3)
C6B C7B C8B 118.9(3)
C6B C7B H7B 120.6
C8B C7B H7B 120.6
C9B C8B C7B 120.6(3)
C9B C8B H8B 119.7
C7B C8B H8B 119.7
C8B C9B C10B 119.3(3)
C8B C9B H9B 120.4
C10B C9B H9B 120.4
C11B C10B C9B 120.8(3)
C11B C10B H10B 119.6
C9B C10B H10B 119.6
C6B C11B C10B 119.2(3)
C6B C11B H11B 120.4
C10B C11B H11B 120.4
C17B C12B C13B 119.4(3)
C17B C12B C5B 121.1(3)
C13B C12B C5B 119.5(3)
C14B C13B C12B 120.5(3)
C14B C13B H13B 119.7
C12B C13B H13B 119.7
C15B C14B C13B 118.1(3)
C15B C14B H14B 121.0
C13B C14B H14B 121.0
F15B C15B C16B 118.6(3)
F15B C15B C14B 118.2(3)
C16B C15B C14B 123.2(3)
C15B C16B C17B 118.1(3)
C15B C16B H16B 120.9
C17B C16B H16B 120.9
C16B C17B C12B 120.7(3)
C16B C17B H17B 119.6
C12B C17B H17B 119.6

loop_
_geom_bond_atom_site_label_1
_geom_bond_atom_site_label_2
_geom_bond_site_symmetry_2
_geom_bond_distance
_geom_bond_publ_flag
N1A N2A . 1.362(4) ?
N1A C5A . 1.381(4) ?
N1A C6A . 1.433(4) ?
N2A C4A . 1.328(5) ?
C3A C5A . 1.373(5) ?
C3A C4A . 1.403(5) ?
C3A H3A . 0.95 ?
C4A H4A . 0.95 ?
C5A C12A . 1.474(5) ?
C6A C7A . 1.380(5) ?
C6A C11A . 1.391(5) ?
C7A C8A . 1.387(5) ?
C7A H7A . 0.95 ?
C8A C9A . 1.380(5) ?
C8A H8A . 0.95 ?
C9A C10A . 1.397(6) ?
C9A H9A . 0.9500 ?
C10A C11A . 1.389(5) ?
C10A H10A . 0.95 ?
C11A H11A . 0.95 ?
C12A C17A . 1.388(5) ?
C12A C13A . 1.396(5) ?
C13A C14A . 1.390(5) ?
C13A H13A . 0.95 ?
C14A C15A . 1.366(6) ?
C14A H14A . 0.95 ?
C15A F15A . 1.371(4) ?
C15A C16A . 1.381(5) ?
C16A C17A . 1.381(5) ?
C16A H16A . 0.95 ?
C17A H17A . 0.95 ?
N1B C5B . 1.366(4) ?
N1B N2B . 1.366(4) ?
N1B C6B . 1.437(4) ?
N2B C3B . 1.334(5) ?
C3B C4B . 1.392(5) ?
C3B H3B . 0.95 ?
C4B C5B . 1.377(5) ?
C4B H4B . 0.95 ?
C5B C12B . 1.477(5) ?
C6B C11B . 1.380(5) ?
C6B C7B . 1.381(5) ?
C7B C8B . 1.400(5) ?
C7B H7B . 0.95 ?
C8B C9B . 1.378(5) ?
C8B H8B . 0.95 ?
C9B C10B . 1.394(5) ?
C9B H9B . 0.95 ?
C10B C11B . 1.382(5) ?
C10B H10B . 0.95 ?
C11B H11B . 0.95 ?
C12B C17B . 1.390(5) ?
C12B C13B . 1.395(5) ?
C13B C14B . 1.390(5) ?
C13B H13B . 0.95 ?
C14B C15B . 1.375(6) ?
C14B H14B . 0.95 ?
C15B F15B . 1.364(4) ?
C15B C16B . 1.375(5) ?
C16B C17B . 1.387(5) ?
C16B H16B . 0.95 ?
C17B H17B . 0.95 ?

loop_
_geom_hbond_atom_site_label_D
_geom_hbond_atom_site_label_H
_geom_hbond_atom_site_label_A
_geom_hbond_site_symmetry_A
_geom_hbond_distance_DH
_geom_hbond_distance_HA
_geom_hbond_distance_DA
_geom_hbond_angle_DHA
_geom_hbond_publ_flag
C3A H3A F15A 2_556 0.95 2.48 3.415(4) 169 yes
C4B H4B F15B 2_575 0.95 2.44 3.385(4) 171 yes

loop_
_geom_torsion_atom_site_label_1
_geom_torsion_atom_site_label_2
_geom_torsion_atom_site_label_3
_geom_torsion_atom_site_label_4
_geom_torsion
C5A N1A N2A C4A 0.1(4)
C6A N1A N2A C4A -175.5(3)
N1A N2A C4A C3A 0.0(4)
C5A C3A C4A N2A -0.2(4)
C4A C3A C5A N1A 0.3(4)
C4A C3A C5A C12A -172.8(4)
N2A N1A C5A C3A -0.3(4)
C6A N1A C5A C3A 175.0(3)
N2A N1A C5A C12A 173.5(3)
C6A N1A C5A C12A -11.2(5)
N2A N1A C6A C7A 127.2(3)
C5A N1A C6A C7A -47.7(5)
N2A N1A C6A C11A -52.6(4)
C5A N1A C6A C11A 132.6(4)
C11A C6A C7A C8A -0.7(5)
N1A C6A C7A C8A 179.6(3)
C6A C7A C8A C9A 0.0(5)
C7A C8A C9A C10A 0.4(5)
C8A C9A C10A C11A -0.2(5)
C9A C10A C11A C6A -0.4(5)
C7A C6A C11A C10A 0.8(5)
N1A C6A C11A C10A -179.4(3)
C3A C5A C12A C17A 125.8(4)
N1A C5A C12A C17A -46.3(5)
C3A C5A C12A C13A -52.7(5)
N1A C5A C12A C13A 135.2(4)
C17A C12A C13A C14A 0.8(5)
C5A C12A C13A C14A 179.3(3)
C12A C13A C14A C15A -0.3(5)
C13A C14A C15A F15A 179.6(3)
C13A C14A C15A C16A -0.2(6)
C14A C15A C16A C17A 0.2(6)
F15A C15A C16A C17A -179.6(3)
C15A C16A C17A C12A 0.4(5)
C13A C12A C17A C16A -0.9(5)
C5A C12A C17A C16A -179.4(3)
C5B N1B N2B C3B -0.3(4)
C6B N1B N2B C3B 176.3(3)
N1B N2B C3B C4B 0.1(4)
N2B C3B C4B C5B 0.2(4)
N2B N1B C5B C4B 0.5(4)
C6B N1B C5B C4B -175.8(3)
N2B N1B C5B C12B -177.1(3)
C6B N1B C5B C12B 6.6(5)
C3B C4B C5B N1B -0.4(4)
C3B C4B C5B C12B 176.9(4)
C5B N1B C6B C11B -131.1(4)
N2B N1B C6B C11B 52.9(4)
C5B N1B C6B C7B 49.1(5)
N2B N1B C6B C7B -126.9(3)
C11B C6B C7B C8B -0.3(5)
N1B C6B C7B C8B 179.5(3)
C6B C7B C8B C9B 0.0(5)
C7B C8B C9B C10B 0.6(5)
C8B C9B C10B C11B -0.9(6)
C7B C6B C11B C10B 0.0(5)
N1B C6B C11B C10B -179.8(3)
C9B C10B C11B C6B 0.6(6)
N1B C5B C12B C17B 52.5(5)
C4B C5B C12B C17B -124.5(4)
N1B C5B C12B C13B -128.6(4)
C4B C5B C12B C13B 54.4(5)
C17B C12B C13B C14B -1.0(5)
C5B C12B C13B C14B -179.9(3)
C12B C13B C14B C15B 0.2(5)
C13B C14B C15B F15B -179.5(3)
C13B C14B C15B C16B 0.9(6)
F15B C15B C16B C17B 179.2(3)
C14B C15B C16B C17B -1.2(6)
C15B C16B C17B C12B 0.4(6)
C13B C12B C17B C16B 0.7(5)
C5B C12B C17B C16B 179.6(3)

loop_
_cod_related_entry_id
_cod_related_entry_database
_cod_related_entry_code
1 ChemSpider 2048939
